data_2206862
loop_
_publ_author_name
'G\'al, Zolt\'an A.'
'Mallinson, Phillip M.'
'Clarke, Simon J.'

_publ_section_title
;
 Strontium nitride carbodiimide, Sr~4~N~2~(CN~2~)
;
_journal_coeditor_code BR6219
_journal_issue 10
_journal_name_full 'Acta Crystallographica Section E'
_journal_page_first i221
_journal_page_last i222
_journal_paper_doi 10.1107/S1600536805030850
_journal_volume 61
_journal_year 2005
_chemical_formula_iupac 'Sr4 N2 (C N2)'
_chemical_formula_moiety 'C N2, 2(N), 4(Sr)'
_chemical_formula_sum 'C N4 Sr4'
_chemical_formula_weight 418.53
_chemical_name_common 'Strontium nitride carbodiimide'
_chemical_name_systematic
;
 Strontium nitride carbodiimide
;
_space_group_IT_number 62
_symmetry_cell_setting orthorhombic
_symmetry_space_group_name_Hall '-P 2ac 2n'
_symmetry_space_group_name_H-M 'P n m a'
_atom_sites_solution_primary direct
_atom_sites_solution_secondary difmap
_audit_conform_dict_name cif_core.dic
_audit_conform_dict_version 2.2
_audit_creation_method 'WinGX routine CIF_UPDATE'
_cell_angle_alpha 90
_cell_angle_beta 90
_cell_angle_gamma 90
_cell_formula_units_Z 4
_cell_length_a 12.2928(4)
_cell_length_b 3.82610(10)
_cell_length_c 14.3291(5)
_cell_measurement_reflns_used 43855
_cell_measurement_temperature 150(2)
_cell_measurement_theta_max 33.142
_cell_measurement_theta_min 1.018
_cell_volume 673.95(4)
_computing_cell_refinement 'SCALEPACK (Otwinowski & Minor, 1997)'
_computing_data_collection 'COLLECT (Nonius, 2000)'
_computing_data_reduction 'SCALEPACK and DENZO (Otwinowski & Minor, 1997)'
_computing_molecular_graphics 'ATOMS (Dowty, 2005)'
_computing_publication_material 'WinGX (Farrugia, 1999)'
_computing_structure_refinement 'SHELXL97 (Sheldrick, 1997)'
_computing_structure_solution 'SHELX97 (Sheldrick, 1997)'
_diffrn_ambient_temperature 150(2)
_diffrn_measured_fraction_theta_full 0.987
_diffrn_measured_fraction_theta_max 0.987
_diffrn_measurement_device '95mm CCD camera on \k-goniostat'
_diffrn_measurement_device_type 'Nonius KappaCCD'
_diffrn_measurement_method 'CCD rotation images, thick slices'
_diffrn_radiation_monochromator graphite
_diffrn_radiation_type MoK\a
_diffrn_radiation_wavelength 0.71073
_diffrn_reflns_av_R_equivalents 0.0761
_diffrn_reflns_limit_h_max 17
_diffrn_reflns_limit_h_min -17
_diffrn_reflns_limit_k_max 5
_diffrn_reflns_limit_k_min -5
_diffrn_reflns_limit_l_max 20
_diffrn_reflns_limit_l_min -20
_diffrn_reflns_number 14693
_diffrn_reflns_theta_full 30.49
_diffrn_reflns_theta_max 30.49
_diffrn_reflns_theta_min 5.18
_exptl_absorpt_coefficient_mu 31.391
_exptl_absorpt_correction_T_max 0.3012
_exptl_absorpt_correction_T_min 0.0617
_exptl_absorpt_correction_type analytical
_exptl_absorpt_process_details
;
(Alcock, 1970)
;
_exptl_crystal_colour white
_exptl_crystal_density_diffrn 4.125
_exptl_crystal_density_method 'not measured'
_exptl_crystal_description prism
_exptl_crystal_F_000 744
_exptl_crystal_size_max 0.09
_exptl_crystal_size_mid 0.045
_exptl_crystal_size_min 0.02
_refine_diff_density_max 1.116
_refine_diff_density_min -0.986
_refine_ls_extinction_coef 0.00093(15)
_refine_ls_extinction_expression Fc^*^=kFc[1+0.001xFc^2^\l^3^/sin(2\q)]^-1/4^
_refine_ls_extinction_method SHELXL97
_refine_ls_goodness_of_fit_ref 1.071
_refine_ls_matrix_type full
_refine_ls_number_parameters 56
_refine_ls_number_reflns 1156
_refine_ls_number_restraints 0
_refine_ls_restrained_S_all 1.071
_refine_ls_R_factor_all 0.0399
_refine_ls_R_factor_gt 0.026
_refine_ls_shift/su_max 0.001
_refine_ls_shift/su_mean 0
_refine_ls_structure_factor_coef Fsqd
_refine_ls_weighting_details 'calc w = 1/[\s^2^(Fo^2^)+(0.0142P)^2^+1.6092P] where P = (Fo^2^+2Fc^2^)/3'
_refine_ls_weighting_scheme calc
_refine_ls_wR_factor_gt 0.0462
_refine_ls_wR_factor_ref 0.0496
_reflns_number_gt 942
_reflns_number_total 1156
_reflns_threshold_expression I>2\s(I)
_cod_data_source_file br6219.cif
_cod_data_source_block I
_cod_database_code 2206862

loop_
_symmetry_equiv_pos_as_xyz
'x, y, z'
'-x+1/2, -y, z+1/2'
'x+1/2, -y+1/2, -z+1/2'
'-x, y+1/2, -z'
'-x, -y, -z'
'x-1/2, y, -z-1/2'
'-x-1/2, y-1/2, z-1/2'
'x, -y-1/2, z'

loop_
_atom_site_label
_atom_site_fract_x
_atom_site_fract_y
_atom_site_fract_z
_atom_site_U_iso_or_equiv
_atom_site_adp_type
_atom_site_calc_flag
_atom_site_refinement_flags
_atom_site_occupancy
_atom_site_type_symbol
Sr1 0.11185(3) 0.25 0.59628(3) 0.00995(11) Uani d S 1 Sr
Sr2 0.12505(3) 0.25 0.03205(3) 0.00994(11) Uani d S 1 Sr
Sr3 0.33905(3) 0.25 0.73997(3) 0.00994(11) Uani d S 1 Sr
Sr4 0.40728(3) 0.25 0.31366(3) 0.01062(11) Uani d S 1 Sr
N1 0.0547(3) 0.25 0.3728(3) 0.0178(9) Uani d S 1 N
N2 0.2420(3) 0.25 0.4360(3) 0.0164(9) Uani d S 1 N
N3 0.2803(3) 0.25 0.1692(3) 0.0115(8) Uani d S 1 N
N4 0.4864(3) 0.25 0.6207(3) 0.0115(8) Uani d S 1 N
C5 0.1492(4) 0.25 0.4031(4) 0.0144(9) Uani d S 1 C

loop_
_atom_site_aniso_label
_atom_site_aniso_U_11
_atom_site_aniso_U_22
_atom_site_aniso_U_33
_atom_site_aniso_U_12
_atom_site_aniso_U_13
_atom_site_aniso_U_23
Sr1 0.0104(2) 0.00829(19) 0.0111(2) 0 -0.00008(16) 0
Sr2 0.0105(2) 0.00805(19) 0.0112(2) 0 0.00027(16) 0
Sr3 0.0103(2) 0.00786(18) 0.0117(2) 0 -0.00007(16) 0
Sr4 0.0118(2) 0.00723(19) 0.0128(2) 0 -0.00272(17) 0
N1 0.0107(19) 0.0163(19) 0.026(2) 0 0.0005(18) 0
N2 0.014(2) 0.0161(19) 0.019(2) 0 0.0015(17) 0
N3 0.0130(19) 0.0081(17) 0.014(2) 0 -0.0004(16) 0
N4 0.0109(18) 0.0096(17) 0.014(2) 0 0.0006(15) 0
C5 0.020(2) 0.0086(19) 0.015(2) 0 0.005(2) 0

loop_
_atom_type_symbol
_atom_type_description
_atom_type_scat_dispersion_real
_atom_type_scat_dispersion_imag
_atom_type_scat_source
C C 0.0033 0.0016 'International Tables Vol C Tables 4.2.6.8 and 6.1.1.4'
N N 0.0061 0.0033 'International Tables Vol C Tables 4.2.6.8 and 6.1.1.4'
Sr Sr -1.5307 3.2498 'International Tables Vol C Tables 4.2.6.8 and 6.1.1.4'

loop_
_geom_angle_atom_site_label_1
_geom_angle_atom_site_label_2
_geom_angle_atom_site_label_3
_geom_angle_site_symmetry_1
_geom_angle_site_symmetry_3
_geom_angle
_geom_angle_publ_flag
N3 Sr1 N3 2_565 2 97.16(13) ?
N3 Sr1 N2 2_565 . 92.24(10) ?
N3 Sr1 N2 2 . 92.24(10) ?
N3 Sr1 C5 2_565 . 108.62(11) ?
N3 Sr1 C5 2 . 108.62(11) ?
N2 Sr1 C5 . . 25.46(13) ?
N3 Sr1 N1 2_565 5_556 144.73(12) ?
N3 Sr1 N1 2 5_556 78.77(10) ?
N2 Sr1 N1 . 5_556 122.75(10) ?
C5 Sr1 N1 . 5_556 105.80(11) ?
N3 Sr1 N1 2_565 5_566 78.77(10) ?
N3 Sr1 N1 2 5_566 144.73(12) ?
N2 Sr1 N1 . 5_566 122.75(10) ?
C5 Sr1 N1 . 5_566 105.80(11) ?
N1 Sr1 N1 5_556 5_566 84.80(11) ?
N3 Sr1 N1 2_565 . 120.76(9) ?
N3 Sr1 N1 2 . 120.76(9) ?
N2 Sr1 N1 . . 47.24(11) ?
C5 Sr1 N1 . . 21.78(12) ?
N1 Sr1 N1 5_556 . 89.89(11) ?
N1 Sr1 N1 5_566 . 89.89(11) ?
N3 Sr1 Sr3 2_565 . 48.61(7) ?
N3 Sr1 Sr3 2 . 48.61(7) ?
N2 Sr1 Sr3 . . 91.52(9) ?
C5 Sr1 Sr3 . . 116.98(10) ?
N1 Sr1 Sr3 5_556 . 119.22(8) ?
N1 Sr1 Sr3 5_566 . 119.22(8) ?
N1 Sr1 Sr3 . . 138.77(7) ?
N3 Sr1 Sr4 2_565 2_565 45.03(9) ?
N3 Sr1 Sr4 2 2_565 94.39(8) ?
N2 Sr1 Sr4 . 2_565 137.25(6) ?
C5 Sr1 Sr4 . 2_565 148.147(16) ?
N1 Sr1 Sr4 5_556 2_565 99.96(8) ?
N1 Sr1 Sr4 5_566 2_565 57.90(9) ?
N1 Sr1 Sr4 . 2_565 144.77(3) ?
Sr3 Sr1 Sr4 . 2_565 63.069(11) ?
N3 Sr1 Sr4 2_565 2 94.39(8) ?
N3 Sr1 Sr4 2 2 45.03(9) ?
N2 Sr1 Sr4 . 2 137.25(6) ?
C5 Sr1 Sr4 . 2 148.147(16) ?
N1 Sr1 Sr4 5_556 2 57.90(9) ?
N1 Sr1 Sr4 5_566 2 99.96(8) ?
N1 Sr1 Sr4 . 2 144.77(3) ?
Sr3 Sr1 Sr4 . 2 63.069(11) ?
Sr4 Sr1 Sr4 2_565 2 62.969(10) ?
N3 Sr1 Sr1 2_565 1_565 41.42(7) ?
N3 Sr1 Sr1 2 1_565 138.58(7) ?
N2 Sr1 Sr1 . 1_565 90 ?
C5 Sr1 Sr1 . 1_565 90 ?
N1 Sr1 Sr1 5_556 1_565 132.40(6) ?
N1 Sr1 Sr1 5_566 1_565 47.60(6) ?
N1 Sr1 Sr1 . 1_565 90 ?
Sr3 Sr1 Sr1 . 1_565 90 ?
Sr4 Sr1 Sr1 2_565 1_565 58.515(5) ?
Sr4 Sr1 Sr1 2 1_565 121.485(5) ?
N3 Sr1 Sr1 2_565 1_545 138.58(7) ?
N3 Sr1 Sr1 2 1_545 41.42(7) ?
N2 Sr1 Sr1 . 1_545 90 ?
C5 Sr1 Sr1 . 1_545 90 ?
N1 Sr1 Sr1 5_556 1_545 47.60(6) ?
N1 Sr1 Sr1 5_566 1_545 132.40(6) ?
N1 Sr1 Sr1 . 1_545 90 ?
Sr3 Sr1 Sr1 . 1_545 90 ?
Sr4 Sr1 Sr1 2_565 1_545 121.485(5) ?
Sr4 Sr1 Sr1 2 1_545 58.515(5) ?
Sr1 Sr1 Sr1 1_565 1_545 180.00(2) ?
N4 Sr2 N4 2_554 2_564 91.34(12) ?
N4 Sr2 N3 2_554 . 90.93(10) ?
N4 Sr2 N3 2_564 . 90.93(10) ?
N4 Sr2 N4 2_554 6_556 93.45(10) ?
N4 Sr2 N4 2_564 6_556 93.45(10) ?
N3 Sr2 N4 . 6_556 173.73(11) ?
N4 Sr2 N2 2_554 2_564 175.70(9) ?
N4 Sr2 N2 2_564 2_564 92.45(8) ?
N3 Sr2 N2 . 2_564 86.98(10) ?
N4 Sr2 N2 6_556 2_564 88.36(10) ?
N4 Sr2 N2 2_554 2_554 92.45(8) ?
N4 Sr2 N2 2_564 2_554 175.70(9) ?
N3 Sr2 N2 . 2_554 86.98(10) ?
N4 Sr2 N2 6_556 2_554 88.36(10) ?
N2 Sr2 N2 2_564 2_554 83.70(11) ?
N4 Sr2 Sr4 2_554 6_556 45.76(6) ?
N4 Sr2 Sr4 2_564 6_556 45.76(6) ?
N3 Sr2 Sr4 . 6_556 94.61(8) ?
N4 Sr2 Sr4 6_556 6_556 91.65(8) ?
N2 Sr2 Sr4 2_564 6_556 138.15(6) ?
N2 Sr2 Sr4 2_554 6_556 138.15(6) ?
N4 Sr2 Sr3 2_554 2_564 92.88(7) ?
N4 Sr2 Sr3 2_564 2_564 44.21(8) ?
N3 Sr2 Sr3 . 2_564 46.75(6) ?
N4 Sr2 Sr3 6_556 2_564 137.30(5) ?
N2 Sr2 Sr3 2_564 2_564 88.43(7) ?
N2 Sr2 Sr3 2_554 2_564 133.47(8) ?
Sr4 Sr2 Sr3 6_556 2_564 64.129(11) ?
N4 Sr2 Sr3 2_554 2_554 44.21(8) ?
N4 Sr2 Sr3 2_564 2_554 92.88(7) ?
N3 Sr2 Sr3 . 2_554 46.75(6) ?
N4 Sr2 Sr3 6_556 2_554 137.30(5) ?
N2 Sr2 Sr3 2_564 2_554 133.47(8) ?
N2 Sr2 Sr3 2_554 2_554 88.43(7) ?
Sr4 Sr2 Sr3 6_556 2_554 64.129(11) ?
Sr3 Sr2 Sr3 2_564 2_554 64.846(11) ?
N4 Sr2 Sr4 2_554 2_554 88.67(7) ?
N4 Sr2 Sr4 2_564 2_554 135.95(8) ?
N3 Sr2 Sr4 . 2_554 133.12(6) ?
N4 Sr2 Sr4 6_556 2_554 42.65(5) ?
N2 Sr2 Sr4 2_564 2_554 90.02(7) ?
N2 Sr2 Sr4 2_554 2_554 46.24(8) ?
Sr4 Sr2 Sr4 6_556 2_554 117.198(12) ?
Sr3 Sr2 Sr4 2_564 2_554 178.441(13) ?
Sr3 Sr2 Sr4 2_554 2_554 116.332(6) ?
N4 Sr2 Sr4 2_554 2_564 135.95(8) ?
N4 Sr2 Sr4 2_564 2_564 88.67(7) ?
N3 Sr2 Sr4 . 2_564 133.12(6) ?
N4 Sr2 Sr4 6_556 2_564 42.65(5) ?
N2 Sr2 Sr4 2_564 2_564 46.24(8) ?
N2 Sr2 Sr4 2_554 2_564 90.02(7) ?
Sr4 Sr2 Sr4 6_556 2_564 117.198(12) ?
Sr3 Sr2 Sr4 2_564 2_564 116.332(6) ?
Sr3 Sr2 Sr4 2_554 2_564 178.441(13) ?
Sr4 Sr2 Sr4 2_554 2_564 62.469(10) ?
N4 Sr2 Sr2 2_554 5 47.84(8) ?
N4 Sr2 Sr2 2_564 5 93.52(7) ?
N3 Sr2 Sr2 . 5 138.57(5) ?
N4 Sr2 Sr2 6_556 5 45.61(6) ?
N2 Sr2 Sr2 2_564 5 133.83(8) ?
N2 Sr2 Sr2 2_554 5 90.53(7) ?
Sr4 Sr2 Sr2 6_556 5 61.445(13) ?
Sr3 Sr2 Sr2 2_564 5 125.567(19) ?
Sr3 Sr2 Sr2 2_554 5 91.864(12) ?
Sr4 Sr2 Sr2 2_554 5 55.753(12) ?
Sr4 Sr2 Sr2 2_564 5 88.184(16) ?
N4 Sr3 N3 . 2 98.18(10) ?
N4 Sr3 N3 . 2_565 98.18(10) ?
N3 Sr3 N3 2 2_565 94.01(13) ?
N4 Sr3 N1 . 2_565 96.81(11) ?
N3 Sr3 N1 2 2_565 163.18(11) ?
N3 Sr3 N1 2_565 2_565 91.36(9) ?
N4 Sr3 N1 . 2 96.81(11) ?
N3 Sr3 N1 2 2 91.36(9) ?
N3 Sr3 N1 2_565 2 163.18(11) ?
N1 Sr3 N1 2_565 2 79.31(11) ?
N4 Sr3 C5 . 2_565 119.71(11) ?
N3 Sr3 C5 2 2_565 142.10(13) ?
N3 Sr3 C5 2_565 2_565 82.16(10) ?
N1 Sr3 C5 2_565 2_565 23.76(12) ?
N1 Sr3 C5 2 2_565 83.82(9) ?
N4 Sr3 C5 . 2 119.71(11) ?
N3 Sr3 C5 2 2 82.16(10) ?
N3 Sr3 C5 2_565 2 142.10(13) ?
N1 Sr3 C5 2_565 2 83.82(9) ?
N1 Sr3 C5 2 2 23.76(12) ?
C5 Sr3 C5 2_565 2 78.50(12) ?
N4 Sr3 Sr1 . . 100.28(9) ?
N3 Sr3 Sr1 2 . 47.03(6) ?
N3 Sr3 Sr1 2_565 . 47.03(6) ?
N1 Sr3 Sr1 2_565 . 136.66(6) ?
N1 Sr3 Sr1 2 . 136.66(6) ?
C5 Sr3 Sr1 2_565 . 119.81(9) ?
C5 Sr3 Sr1 2 . 119.81(9) ?
N4 Sr3 Sr2 . 2 48.48(6) ?
N3 Sr3 Sr2 2 2 49.73(9) ?
N3 Sr3 Sr2 2_565 2 97.93(8) ?
N1 Sr3 Sr2 2_565 2 144.92(8) ?
N1 Sr3 Sr2 2 2 97.70(7) ?
C5 Sr3 Sr2 2_565 2 168.16(9) ?
C5 Sr3 Sr2 2 2 107.47(6) ?
Sr1 Sr3 Sr2 . 2 66.676(11) ?
N4 Sr3 Sr2 . 2_565 48.48(6) ?
N3 Sr3 Sr2 2 2_565 97.93(8) ?
N3 Sr3 Sr2 2_565 2_565 49.73(9) ?
N1 Sr3 Sr2 2_565 2_565 97.70(7) ?
N1 Sr3 Sr2 2 2_565 144.92(8) ?
C5 Sr3 Sr2 2_565 2_565 107.47(6) ?
C5 Sr3 Sr2 2 2_565 168.16(9) ?
Sr1 Sr3 Sr2 . 2_565 66.676(11) ?
Sr2 Sr3 Sr2 2 2_565 64.846(11) ?
N4 Sr3 Sr4 . 2 141.62(5) ?
N3 Sr3 Sr4 2 2 43.93(9) ?
N3 Sr3 Sr4 2_565 2 91.68(8) ?
N1 Sr3 Sr4 2_565 2 120.05(8) ?
N1 Sr3 Sr4 2 2 81.19(7) ?
C5 Sr3 Sr4 2_565 2 98.30(9) ?
C5 Sr3 Sr4 2 2 59.74(9) ?
Sr1 Sr3 Sr4 . 2 60.992(11) ?
Sr2 Sr3 Sr4 2 2 93.538(10) ?
Sr2 Sr3 Sr4 2_565 2 127.667(15) ?
N4 Sr3 Sr4 . 2_565 141.62(5) ?
N3 Sr3 Sr4 2 2_565 91.68(8) ?
N3 Sr3 Sr4 2_565 2_565 43.93(9) ?
N1 Sr3 Sr4 2_565 2_565 81.19(7) ?
N1 Sr3 Sr4 2 2_565 120.05(8) ?
C5 Sr3 Sr4 2_565 2_565 59.74(9) ?
C5 Sr3 Sr4 2 2_565 98.30(9) ?
Sr1 Sr3 Sr4 . 2_565 60.992(11) ?
Sr2 Sr3 Sr4 2 2_565 127.667(15) ?
Sr2 Sr3 Sr4 2_565 2_565 93.538(10) ?
Sr4 Sr3 Sr4 2 2_565 61.636(9) ?
N4 Sr4 N4 5_666 5_656 99.84(13) ?
N4 Sr4 N3 5_666 . 127.95(7) ?
N4 Sr4 N3 5_656 . 127.95(7) ?
N4 Sr4 N2 5_666 . 98.62(11) ?
N4 Sr4 N2 5_656 . 98.62(11) ?
N3 Sr4 N2 . . 93.79(12) ?
N4 Sr4 N1 5_666 6_656 91.02(10) ?
N4 Sr4 N1 5_656 6_656 91.02(10) ?
N3 Sr4 N1 . 6_656 71.17(12) ?
N2 Sr4 N1 . 6_656 164.96(12) ?
N4 Sr4 Sr2 5_666 6_656 50.03(7) ?
N4 Sr4 Sr2 5_656 6_656 50.03(7) ?
N3 Sr4 Sr2 . 6_656 166.57(9) ?
N2 Sr4 Sr2 . 6_656 99.65(9) ?
N1 Sr4 Sr2 6_656 6_656 95.39(8) ?
N4 Sr4 Sr1 5_666 2_554 138.85(9) ?
N4 Sr4 Sr1 5_656 2_554 87.35(8) ?
N3 Sr4 Sr1 . 2_554 44.14(6) ?
N2 Sr4 Sr1 . 2_554 120.47(7) ?
N1 Sr4 Sr1 6_656 2_554 48.12(5) ?
Sr2 Sr4 Sr1 6_656 2_554 126.227(13) ?
N4 Sr4 Sr1 5_666 2_564 87.35(8) ?
N4 Sr4 Sr1 5_656 2_564 138.85(9) ?
N3 Sr4 Sr1 . 2_564 44.14(6) ?
N2 Sr4 Sr1 . 2_564 120.47(7) ?
N1 Sr4 Sr1 6_656 2_564 48.12(5) ?
Sr2 Sr4 Sr1 6_656 2_564 126.227(13) ?
Sr1 Sr4 Sr1 2_554 2_564 62.970(10) ?
N4 Sr4 Sr2 5_666 2_565 48.74(9) ?
N4 Sr4 Sr2 5_656 2_565 97.70(8) ?
N3 Sr4 Sr2 . 2_565 127.77(7) ?
N2 Sr4 Sr2 . 2_565 50.52(7) ?
N1 Sr4 Sr2 6_656 2_565 139.68(5) ?
Sr2 Sr4 Sr2 6_656 2_565 62.802(12) ?
Sr1 Sr4 Sr2 2_554 2_565 170.134(16) ?
Sr1 Sr4 Sr2 2_564 2_565 116.332(6) ?
N4 Sr4 Sr2 5_666 2 97.70(8) ?
N4 Sr4 Sr2 5_656 2 48.74(9) ?
N3 Sr4 Sr2 . 2 127.77(7) ?
N2 Sr4 Sr2 . 2 50.52(7) ?
N1 Sr4 Sr2 6_656 2 139.68(5) ?
Sr2 Sr4 Sr2 6_656 2 62.802(12) ?
Sr1 Sr4 Sr2 2_554 2 116.332(6) ?
Sr1 Sr4 Sr2 2_564 2 170.134(16) ?
Sr2 Sr4 Sr2 2_565 2 62.469(10) ?
N4 Sr4 Sr3 5_666 2_554 157.24(8) ?
N4 Sr4 Sr3 5_656 2_554 97.94(7) ?
N3 Sr4 Sr3 . 2_554 44.44(6) ?
N2 Sr4 Sr3 . 2_554 64.59(7) ?
N1 Sr4 Sr3 6_656 2_554 102.79(7) ?
Sr2 Sr4 Sr3 6_656 2_554 143.640(9) ?
Sr1 Sr4 Sr3 2_554 2_554 55.940(10) ?
Sr1 Sr4 Sr3 2_564 2_554 88.571(12) ?
Sr2 Sr4 Sr3 2_565 2_554 114.717(14) ?
Sr2 Sr4 Sr3 2 2_554 83.502(11) ?
N4 Sr4 Sr3 5_666 2_564 97.94(7) ?
N4 Sr4 Sr3 5_656 2_564 157.24(8) ?
N3 Sr4 Sr3 . 2_564 44.44(6) ?
N2 Sr4 Sr3 . 2_564 64.59(7) ?
N1 Sr4 Sr3 6_656 2_564 102.79(7) ?
Sr2 Sr4 Sr3 6_656 2_564 143.640(9) ?
Sr1 Sr4 Sr3 2_554 2_564 88.571(12) ?
Sr1 Sr4 Sr3 2_564 2_564 55.940(10) ?
Sr2 Sr4 Sr3 2_565 2_564 83.502(11) ?
Sr2 Sr4 Sr3 2 2_564 114.717(14) ?
Sr3 Sr4 Sr3 2_554 2_564 61.636(9) ?
C5 N1 Sr1 . 5_556 128.41(19) ?
C5 N1 Sr1 . 5_566 128.41(19) ?
Sr1 N1 Sr1 5_556 5_566 84.80(11) ?
C5 N1 Sr3 . 2_554 79.3(2) ?
Sr1 N1 Sr3 5_556 2_554 89.04(5) ?
Sr1 N1 Sr3 5_566 2_554 147.56(17) ?
C5 N1 Sr3 . 2_564 79.3(2) ?
Sr1 N1 Sr3 5_556 2_564 147.56(17) ?
Sr1 N1 Sr3 5_566 2_564 89.04(5) ?
Sr3 N1 Sr3 2_554 2_564 79.31(11) ?
C5 N1 Sr4 . 6_556 144.7(4) ?
Sr1 N1 Sr4 5_556 6_556 73.99(9) ?
Sr1 N1 Sr4 5_566 6_556 73.99(9) ?
Sr3 N1 Sr4 2_554 6_556 73.70(9) ?
Sr3 N1 Sr4 2_564 6_556 73.70(9) ?
C5 N1 Sr1 . . 57.1(3) ?
Sr1 N1 Sr1 5_556 . 90.11(11) ?
Sr1 N1 Sr1 5_566 . 90.11(11) ?
Sr3 N1 Sr1 2_554 . 121.78(10) ?
Sr3 N1 Sr1 2_564 . 121.78(10) ?
Sr4 N1 Sr1 6_556 . 158.21(14) ?
C5 N2 Sr4 . . 116.7(3) ?
C5 N2 Sr1 . . 77.6(3) ?
Sr4 N2 Sr1 . . 165.68(17) ?
C5 N2 Sr2 . 2_565 135.23(12) ?
Sr4 N2 Sr2 . 2_565 83.24(10) ?
Sr1 N2 Sr2 . 2_565 86.11(10) ?
C5 N2 Sr2 . 2 135.23(12) ?
Sr4 N2 Sr2 . 2 83.24(10) ?
Sr1 N2 Sr2 . 2 86.11(10) ?
Sr2 N2 Sr2 2_565 2 83.70(11) ?
Sr1 N3 Sr1 2_564 2_554 97.16(13) ?
Sr1 N3 Sr4 2_564 . 90.83(11) ?
Sr1 N3 Sr4 2_554 . 90.83(11) ?
Sr1 N3 Sr3 2_564 2_554 177.10(16) ?
Sr1 N3 Sr3 2_554 2_554 84.366(11) ?
Sr4 N3 Sr3 . 2_554 91.62(11) ?
Sr1 N3 Sr3 2_564 2_564 84.366(11) ?
Sr1 N3 Sr3 2_554 2_564 177.10(16) ?
Sr4 N3 Sr3 . 2_564 91.62(11) ?
Sr3 N3 Sr3 2_554 2_564 94.01(13) ?
Sr1 N3 Sr2 2_564 . 93.90(11) ?
Sr1 N3 Sr2 2_554 . 93.90(11) ?
Sr4 N3 Sr2 . . 172.85(17) ?
Sr3 N3 Sr2 2_554 . 83.52(10) ?
Sr3 N3 Sr2 2_564 . 83.52(10) ?
Sr3 N4 Sr4 . 5_666 97.01(11) ?
Sr3 N4 Sr4 . 5_656 97.01(11) ?
Sr4 N4 Sr4 5_666 5_656 99.84(13) ?
Sr3 N4 Sr2 . 2 87.32(10) ?
Sr4 N4 Sr2 5_666 2 173.62(16) ?
Sr4 N4 Sr2 5_656 2 84.211(15) ?
Sr3 N4 Sr2 . 2_565 87.32(10) ?
Sr4 N4 Sr2 5_666 2_565 84.211(15) ?
Sr4 N4 Sr2 5_656 2_565 173.62(16) ?
Sr2 N4 Sr2 2 2_565 91.34(12) ?
Sr3 N4 Sr2 . 6_656 171.22(17) ?
Sr4 N4 Sr2 5_666 6_656 88.61(10) ?
Sr4 N4 Sr2 5_656 6_656 88.61(10) ?
Sr2 N4 Sr2 2 6_656 86.55(10) ?
Sr2 N4 Sr2 2_565 6_656 86.55(10) ?
N2 C5 N1 . . 178.0(5) y
N2 C5 Sr1 . . 76.9(3) ?
N1 C5 Sr1 . . 101.1(3) ?
N2 C5 Sr3 . 2_554 104.6(3) ?
N1 C5 Sr3 . 2_554 76.9(2) ?
Sr1 C5 Sr3 . 2_554 140.38(6) ?
N2 C5 Sr3 . 2_564 104.6(3) ?
N1 C5 Sr3 . 2_564 76.9(2) ?
Sr1 C5 Sr3 . 2_564 140.38(6) ?
Sr3 C5 Sr3 2_554 2_564 78.50(12) ?

loop_
_geom_bond_atom_site_label_1
_geom_bond_atom_site_label_2
_geom_bond_site_symmetry_2
_geom_bond_distance
_geom_bond_publ_flag
Sr1 N3 2_565 2.551(3) y
Sr1 N3 2 2.551(3) y
Sr1 N2 . 2.799(4) y
Sr1 C5 . 2.807(5) n
Sr1 N1 5_556 2.837(3) y
Sr1 N1 5_566 2.837(3) y
Sr1 N1 . 3.279(5) n
Sr1 Sr3 . 3.4699(6) n
Sr1 Sr4 2_565 3.6629(5) n
Sr1 Sr4 2 3.6629(5) n
Sr1 Sr1 1_565 3.82610(10) n
Sr1 Sr1 1_545 3.82610(10) n
Sr2 N4 2_554 2.674(3) y
Sr2 N4 2_564 2.674(3) y
Sr2 N3 . 2.740(4) y
Sr2 N4 6_556 2.774(4) y
Sr2 N2 2_564 2.867(3) y
Sr2 N2 2_554 2.867(3) y
Sr2 Sr4 6_556 3.4720(6) n
Sr2 Sr3 2_564 3.5680(5) n
Sr2 Sr3 2_554 3.5680(5) n
Sr2 Sr4 2_554 3.6893(5) n
Sr2 Sr4 2_564 3.6893(5) n
Sr2 Sr2 5 3.7358(7) n
Sr3 N4 . 2.490(4) y
Sr3 N3 2 2.616(3) y
Sr3 N3 2_565 2.616(3) y
Sr3 N1 2_565 2.998(3) y
Sr3 N1 2 2.998(3) y
Sr3 C5 2_565 3.024(4) n
Sr3 C5 2 3.024(4) n
Sr3 Sr2 2 3.5680(5) n
Sr3 Sr2 2_565 3.5680(5) n
Sr3 Sr4 2 3.7341(5) n
Sr3 Sr4 2_565 3.7341(5) n
Sr4 N4 5_666 2.500(2) y
Sr4 N4 5_656 2.500(2) y
Sr4 N3 . 2.592(4) y
Sr4 N2 . 2.683(4) y
Sr4 N1 6_656 3.228(4) n
Sr4 Sr2 6_656 3.4720(6) n
Sr4 Sr1 2_554 3.6629(5) n
Sr4 Sr1 2_564 3.6629(5) n
Sr4 Sr2 2_565 3.6893(5) n
Sr4 Sr2 2 3.6893(5) n
Sr4 Sr3 2_554 3.7341(5) n
Sr4 Sr3 2_564 3.7341(5) n
N1 C5 . 1.240(6) y
N1 Sr1 5_556 2.837(3) n
N1 Sr1 5_566 2.837(3) n
N1 Sr3 2_554 2.998(3) n
N1 Sr3 2_564 2.998(3) n
N1 Sr4 6_556 3.228(4) n
N2 C5 . 1.235(6) y
N2 Sr2 2_565 2.867(3) n
N2 Sr2 2 2.867(3) n
N3 Sr1 2_564 2.551(3) n
N3 Sr1 2_554 2.551(3) n
N3 Sr3 2_554 2.616(3) n
N3 Sr3 2_564 2.616(3) n
N4 Sr4 5_666 2.500(2) n
N4 Sr4 5_656 2.500(2) n
N4 Sr2 2 2.674(3) n
N4 Sr2 2_565 2.674(3) n
N4 Sr2 6_656 2.774(4) n
C5 Sr3 2_554 3.024(4) n
C5 Sr3 2_564 3.024(4) n
